data_7227137
loop_
_publ_author_name
'Zhang, Song-Lin'
'Deng, Zhu-Qin'

_publ_section_title
;
 Synthesis and reductive elimination of arylPd(ii) trifluoromethyl
 complexes: a remarkable concentration effect on chemoselectivity.
;
_journal_issue 48
_journal_name_full 'Physical chemistry chemical physics : PCCP'
_journal_page_first 32664
_journal_page_last 32667
_journal_paper_doi 10.1039/c6cp07093k
_journal_volume 18
_journal_year 2016
_chemical_formula_moiety 'C47 H40 F6 O3 P2 Pd'
_chemical_formula_sum 'C47 H40 F6 O3 P2 Pd'
_chemical_formula_weight 935.13
_chemical_name_systematic
; 
 ? 
;
_space_group_IT_number 14
_symmetry_cell_setting monoclinic
_symmetry_space_group_name_Hall '-P 2yn'
_symmetry_space_group_name_H-M 'P 1 21/n 1'
_atom_sites_solution_hydrogens geom
_atom_sites_solution_primary direct
_atom_sites_solution_secondary difmap
_audit_creation_method SHELXL-97
_audit_update_record
;
2016-01-11 deposited with the CCDC.
2016-11-18 downloaded from the CCDC.
;
_cell_angle_alpha 90.00
_cell_angle_beta 108.725(2)
_cell_angle_gamma 90.00
_cell_formula_units_Z 4
_cell_length_a 17.5019(10)
_cell_length_b 9.8634(5)
_cell_length_c 25.5915(15)
_cell_measurement_reflns_used 9799
_cell_measurement_temperature 153(2)
_cell_measurement_theta_max 28.08
_cell_measurement_theta_min 2.40
_cell_volume 4184.0(4)
_computing_cell_refinement 'Bruker SAINT'
_computing_data_collection 'Bruker APEX2'
_computing_data_reduction 'Bruker SAINT'
_computing_molecular_graphics 'Bruker SHELXTL'
_computing_publication_material 'Bruker SHELXTL'
_computing_structure_refinement 'SHELXL-97 (Sheldrick, 1997)'
_computing_structure_solution 'SHELXS-97 (Sheldrick, 1990)'
_diffrn_ambient_temperature 153(2)
_diffrn_measured_fraction_theta_full 1.000
_diffrn_measured_fraction_theta_max 1.000
_diffrn_measurement_device_type 'Bruker APEX-II CCD'
_diffrn_measurement_method '\f and \w scans'
_diffrn_radiation_monochromator graphite
_diffrn_radiation_source 'fine-focus sealed tube'
_diffrn_radiation_type MoK\a
_diffrn_radiation_wavelength 0.71073
_diffrn_reflns_av_R_equivalents 0.0851
_diffrn_reflns_av_sigmaI/netI 0.0372
_diffrn_reflns_limit_h_max 21
_diffrn_reflns_limit_h_min -21
_diffrn_reflns_limit_k_max 11
_diffrn_reflns_limit_k_min -11
_diffrn_reflns_limit_l_max 31
_diffrn_reflns_limit_l_min -31
_diffrn_reflns_number 118559
_diffrn_reflns_theta_full 25.50
_diffrn_reflns_theta_max 25.50
_diffrn_reflns_theta_min 2.23
_exptl_absorpt_coefficient_mu 0.588
_exptl_absorpt_correction_T_max 0.9328
_exptl_absorpt_correction_T_min 0.8815
_exptl_absorpt_correction_type multi-scan
_exptl_absorpt_process_details 'Jacobson, R. (1998) Private communication'
_exptl_crystal_colour yellow
_exptl_crystal_density_diffrn 1.485
_exptl_crystal_density_method 'not measured'
_exptl_crystal_description block
_exptl_crystal_F_000 1904
_exptl_crystal_size_max 0.22
_exptl_crystal_size_mid 0.13
_exptl_crystal_size_min 0.12
_refine_diff_density_max 2.078
_refine_diff_density_min -1.003
_refine_diff_density_rms 0.136
_refine_ls_extinction_method none
_refine_ls_goodness_of_fit_ref 1.156
_refine_ls_hydrogen_treatment constr
_refine_ls_matrix_type full
_refine_ls_number_parameters 528
_refine_ls_number_reflns 7777
_refine_ls_number_restraints 0
_refine_ls_restrained_S_all 1.156
_refine_ls_R_factor_all 0.0874
_refine_ls_R_factor_gt 0.0711
_refine_ls_shift/su_max 0.000
_refine_ls_shift/su_mean 0.000
_refine_ls_structure_factor_coef Fsqd
_refine_ls_weighting_details 'calc w=1/[\s^2^(Fo^2^)+(0.0602P)^2^+34.5819P] where P=(Fo^2^+2Fc^2^)/3'
_refine_ls_weighting_scheme calc
_refine_ls_wR_factor_gt 0.1743
_refine_ls_wR_factor_ref 0.1803
_reflns_number_gt 6489
_reflns_number_total 7777
_reflns_threshold_expression >2sigma(I)
_cod_data_source_file c6cp07093k2.cif
_cod_data_source_block jiang150401den_0m_a
_cod_depositor_comments 'Adding full bibliography for 7227137.cif.'
_cod_original_sg_symbol_H-M 'P 21/n'
_cod_database_code 7227137

loop_
_symmetry_equiv_pos_as_xyz
'x, y, z'
'-x+1/2, y+1/2, -z+1/2'
'-x, -y, -z'
'x-1/2, -y-1/2, z-1/2'

loop_
_atom_site_label
_atom_site_type_symbol
_atom_site_fract_x
_atom_site_fract_y
_atom_site_fract_z
_atom_site_U_iso_or_equiv
_atom_site_adp_type
_atom_site_occupancy
_atom_site_symmetry_multiplicity
_atom_site_calc_flag
_atom_site_refinement_flags
_atom_site_disorder_assembly
_atom_site_disorder_group
Pd1 Pd 0.50843(3) 0.58869(5) 0.256364(18) 0.01830(15) Uani 1 1 d . . .
P1 P 0.44888(9) 0.46911(16) 0.16765(6) 0.0190(3) Uani 1 1 d . . .
P2 P 0.52297(8) 0.40948(16) 0.32331(6) 0.0175(3) Uani 1 1 d . . .
O1 O 0.4134(2) 0.2588(4) 0.23550(16) 0.0174(9) Uani 1 1 d . . .
O2 O 0.9023(8) 0.3979(13) 0.4778(5) 0.055(3) Uiso 0.50 1 d P A 1
O3 O 0.8396(7) 0.1765(13) 0.4362(5) 0.047(2) Uiso 0.50 1 d P B 1
O2A O 0.9310(8) 0.3579(14) 0.5104(6) 0.061(3) Uiso 0.50 1 d P C 2
O3A O 0.8133(7) 0.1469(13) 0.4470(5) 0.047(2) Uiso 0.50 1 d P D 2
F1 F 0.5544(3) 0.7225(5) 0.16783(16) 0.0402(10) Uani 1 1 d . . .
F2 F 0.5040(3) 0.8624(5) 0.2118(2) 0.0522(13) Uani 1 1 d . . .
F3 F 0.6234(3) 0.7878(5) 0.24754(17) 0.0453(12) Uani 1 1 d . . .
F4 F 0.6826(7) 0.9446(10) 0.4997(4) 0.050(2) Uiso 0.50 1 d P E 1
F5 F 0.5607(7) 0.9790(13) 0.4884(5) 0.073(3) Uiso 0.50 1 d P E 1
F6 F 0.6180(8) 1.1117(13) 0.4487(5) 0.075(3) Uiso 0.50 1 d P E 1
F4A F 0.6452(10) 0.9335(16) 0.5060(6) 0.091(4) Uiso 0.50 1 d P E 2
F5A F 0.6880(9) 1.0634(15) 0.4605(6) 0.095(4) Uiso 0.50 1 d P E 2
F6A F 0.5741(8) 1.0932(13) 0.4571(5) 0.072(3) Uiso 0.50 1 d P E 2
C1 C 0.4177(4) 0.5857(7) 0.1091(3) 0.0280(14) Uani 1 1 d . . .
C2 C 0.3755(5) 0.7001(8) 0.1146(3) 0.0384(17) Uani 1 1 d . . .
H2 H 0.3664 0.7180 0.1486 0.046 Uiso 1 1 calc R . .
C3 C 0.3463(6) 0.7891(10) 0.0705(4) 0.056(2) Uani 1 1 d . . .
H3 H 0.3165 0.8671 0.0741 0.067 Uiso 1 1 calc R . .
C4 C 0.3606(6) 0.7638(11) 0.0214(4) 0.063(3) Uani 1 1 d . . .
H4 H 0.3420 0.8259 -0.0083 0.075 Uiso 1 1 calc R . .
C5 C 0.4015(6) 0.6498(11) 0.0154(3) 0.055(2) Uani 1 1 d . . .
H5 H 0.4102 0.6321 -0.0187 0.066 Uiso 1 1 calc R . .
C6 C 0.4305(5) 0.5600(9) 0.0591(3) 0.0430(19) Uani 1 1 d . . .
H6 H 0.4591 0.4811 0.0549 0.052 Uiso 1 1 calc R . .
C7 C 0.5214(4) 0.3533(7) 0.1530(3) 0.0247(14) Uani 1 1 d . . .
C8 C 0.5929(4) 0.4049(9) 0.1497(3) 0.0432(19) Uani 1 1 d . . .
H8 H 0.6023 0.4998 0.1534 0.052 Uiso 1 1 calc R . .
C9 C 0.6509(5) 0.3224(10) 0.1410(4) 0.051(2) Uani 1 1 d . . .
H9 H 0.6990 0.3610 0.1378 0.061 Uiso 1 1 calc R . .
C10 C 0.6401(5) 0.1867(10) 0.1369(4) 0.056(2) Uani 1 1 d . . .
H10 H 0.6799 0.1299 0.1304 0.068 Uiso 1 1 calc R . .
C11 C 0.5710(7) 0.1316(11) 0.1424(6) 0.080(4) Uani 1 1 d . . .
H11 H 0.5637 0.0361 0.1412 0.096 Uiso 1 1 calc R . .
C12 C 0.5120(5) 0.2163(9) 0.1497(4) 0.058(3) Uani 1 1 d . . .
H12 H 0.4637 0.1777 0.1524 0.070 Uiso 1 1 calc R . .
C13 C 0.3556(3) 0.3674(6) 0.1512(2) 0.0197(13) Uani 1 1 d . . .
C14 C 0.2914(4) 0.3821(7) 0.1025(3) 0.0291(15) Uani 1 1 d . . .
H14 H 0.2956 0.4435 0.0749 0.035 Uiso 1 1 calc R . .
C15 C 0.2218(4) 0.3074(7) 0.0942(3) 0.0338(16) Uani 1 1 d . . .
H15 H 0.1782 0.3186 0.0610 0.041 Uiso 1 1 calc R . .
C16 C 0.2144(4) 0.2164(7) 0.1335(3) 0.0304(15) Uani 1 1 d . . .
H16 H 0.1656 0.1672 0.1274 0.036 Uiso 1 1 calc R . .
C17 C 0.2786(4) 0.1969(6) 0.1822(3) 0.0217(13) Uani 1 1 d . . .
C18 C 0.3472(3) 0.2738(6) 0.1890(2) 0.0157(12) Uani 1 1 d . . .
C19 C 0.2788(3) 0.0931(6) 0.2264(3) 0.0231(13) Uani 1 1 d . . .
C20 C 0.3183(4) -0.0370(7) 0.2145(3) 0.0375(17) Uani 1 1 d . . .
H20A H 0.3723 -0.0159 0.2129 0.056 Uiso 1 1 calc R . .
H20B H 0.2853 -0.0749 0.1790 0.056 Uiso 1 1 calc R . .
H20C H 0.3227 -0.1031 0.2438 0.056 Uiso 1 1 calc R . .
C21 C 0.1927(4) 0.0590(7) 0.2259(3) 0.0342(17) Uani 1 1 d . . .
H21A H 0.1949 -0.0133 0.2526 0.051 Uiso 1 1 calc R . .
H21B H 0.1604 0.0286 0.1889 0.051 Uiso 1 1 calc R . .
H21C H 0.1679 0.1399 0.2358 0.051 Uiso 1 1 calc R . .
C22 C 0.3296(3) 0.1502(6) 0.2817(2) 0.0190(12) Uani 1 1 d . . .
C23 C 0.3164(4) 0.1284(7) 0.3317(3) 0.0272(15) Uani 1 1 d . . .
H23 H 0.2718 0.0744 0.3326 0.033 Uiso 1 1 calc R . .
C24 C 0.3668(4) 0.1837(7) 0.3801(3) 0.0308(15) Uani 1 1 d . . .
H24 H 0.3573 0.1656 0.4140 0.037 Uiso 1 1 calc R . .
C25 C 0.4305(4) 0.2645(6) 0.3799(3) 0.0242(14) Uani 1 1 d . . .
H25 H 0.4643 0.3024 0.4135 0.029 Uiso 1 1 calc R . .
C26 C 0.4464(3) 0.2915(6) 0.3308(2) 0.0174(12) Uani 1 1 d . . .
C27 C 0.3949(3) 0.2318(6) 0.2831(2) 0.0163(12) Uani 1 1 d . . .
C28 C 0.5694(4) 0.4591(6) 0.3957(2) 0.0188(12) Uani 1 1 d . . .
C29 C 0.5274(4) 0.5480(7) 0.4188(3) 0.0263(14) Uani 1 1 d . . .
H29 H 0.4756 0.5798 0.3973 0.032 Uiso 1 1 calc R . .
C30 C 0.5605(4) 0.5904(8) 0.4729(3) 0.0332(16) Uani 1 1 d . . .
H30 H 0.5316 0.6514 0.4883 0.040 Uiso 1 1 calc R . .
C31 C 0.6351(5) 0.5444(8) 0.5042(3) 0.0401(19) Uani 1 1 d . . .
H31 H 0.6582 0.5745 0.5412 0.048 Uiso 1 1 calc R . .
C32 C 0.6765(5) 0.4543(8) 0.4819(3) 0.0383(18) Uani 1 1 d . . .
H32 H 0.7276 0.4209 0.5039 0.046 Uiso 1 1 calc R . .
C33 C 0.6437(4) 0.4125(7) 0.4276(3) 0.0301(15) Uani 1 1 d . . .
H33 H 0.6728 0.3513 0.4124 0.036 Uiso 1 1 calc R . .
C34 C 0.5994(3) 0.3042(6) 0.3097(2) 0.0203(13) Uani 1 1 d . . .
C35 C 0.5995(4) 0.1648(7) 0.3120(3) 0.0305(15) Uani 1 1 d . . .
H35 H 0.5569 0.1191 0.3202 0.037 Uiso 1 1 calc R . .
C36 C 0.6607(4) 0.0900(8) 0.3025(3) 0.0391(17) Uani 1 1 d . . .
H36 H 0.6600 -0.0062 0.3038 0.047 Uiso 1 1 calc R . .
C37 C 0.7236(5) 0.1577(8) 0.2908(3) 0.0411(19) Uani 1 1 d . . .
H37 H 0.7665 0.1076 0.2850 0.049 Uiso 1 1 calc R . .
C38 C 0.7232(5) 0.2961(9) 0.2878(4) 0.044(2) Uani 1 1 d . . .
H38 H 0.7654 0.3420 0.2792 0.052 Uiso 1 1 calc R . .
C39 C 0.6613(4) 0.3699(8) 0.2972(3) 0.0349(17) Uani 1 1 d . . .
H39 H 0.6615 0.4660 0.2951 0.042 Uiso 1 1 calc R . .
C40 C 0.5470(4) 0.7474(7) 0.2185(3) 0.0286(15) Uani 1 1 d . . .
C41 C 0.5483(4) 0.7166(6) 0.3217(3) 0.0245(14) Uani 1 1 d . . .
C42 C 0.6277(4) 0.7237(7) 0.3564(3) 0.0265(14) Uani 1 1 d . . .
H42 H 0.6676 0.6683 0.3491 0.032 Uiso 1 1 calc R . .
C43 C 0.6499(4) 0.8107(7) 0.4016(3) 0.0348(17) Uani 1 1 d . . .
H43 H 0.7043 0.8128 0.4253 0.042 Uiso 1 1 calc R . .
C44 C 0.5930(5) 0.8941(7) 0.4122(3) 0.0343(17) Uani 1 1 d . E .
C45 C 0.5140(5) 0.8917(7) 0.3770(3) 0.0333(16) Uani 1 1 d . . .
H45 H 0.4748 0.9495 0.3837 0.040 Uiso 1 1 calc R . .
C46 C 0.4925(4) 0.8051(7) 0.3321(3) 0.0275(14) Uani 1 1 d . . .
H46 H 0.4385 0.8057 0.3079 0.033 Uiso 1 1 calc R . .
C47 C 0.6171(6) 0.9851(8) 0.4603(3) 0.054(3) Uani 1 1 d . . .

loop_
_atom_site_aniso_label
_atom_site_aniso_U_11
_atom_site_aniso_U_22
_atom_site_aniso_U_33
_atom_site_aniso_U_23
_atom_site_aniso_U_13
_atom_site_aniso_U_12
Pd1 0.0176(2) 0.0184(3) 0.0201(3) 0.0002(2) 0.00775(18) -0.00241(19)
P1 0.0196(7) 0.0200(8) 0.0202(8) 0.0006(6) 0.0103(6) -0.0024(6)
P2 0.0154(7) 0.0174(8) 0.0193(7) -0.0016(6) 0.0052(6) -0.0015(6)
O1 0.0161(19) 0.020(2) 0.016(2) -0.0001(17) 0.0049(16) -0.0023(16)
F1 0.046(2) 0.051(3) 0.030(2) -0.0060(19) 0.0221(19) -0.022(2)
F2 0.066(3) 0.031(2) 0.076(3) 0.021(2) 0.045(3) 0.011(2)
F3 0.040(2) 0.063(3) 0.039(2) -0.011(2) 0.021(2) -0.031(2)
C1 0.025(3) 0.033(4) 0.025(3) 0.007(3) 0.006(3) -0.005(3)
C2 0.043(4) 0.032(4) 0.039(4) 0.008(3) 0.011(3) -0.001(3)
C3 0.053(5) 0.048(5) 0.055(6) 0.019(4) 0.002(4) 0.006(4)
C4 0.065(6) 0.063(6) 0.045(5) 0.034(5) -0.003(5) -0.008(5)
C5 0.067(6) 0.070(7) 0.029(4) 0.014(4) 0.016(4) -0.016(5)
C6 0.049(5) 0.052(5) 0.028(4) 0.007(4) 0.014(3) -0.004(4)
C7 0.027(3) 0.030(4) 0.021(3) -0.002(3) 0.013(3) 0.001(3)
C8 0.030(4) 0.048(5) 0.056(5) -0.023(4) 0.019(4) -0.011(4)
C9 0.031(4) 0.065(6) 0.061(6) -0.021(5) 0.021(4) -0.004(4)
C10 0.045(5) 0.065(6) 0.070(6) -0.001(5) 0.034(5) 0.019(4)
C11 0.092(8) 0.045(6) 0.139(11) -0.003(6) 0.087(8) 0.004(5)
C12 0.051(5) 0.045(5) 0.101(8) -0.010(5) 0.057(5) -0.005(4)
C13 0.017(3) 0.023(3) 0.020(3) 0.000(2) 0.007(2) -0.001(2)
C14 0.031(3) 0.032(4) 0.022(3) 0.000(3) 0.006(3) -0.006(3)
C15 0.029(4) 0.037(4) 0.028(4) 0.006(3) -0.002(3) -0.005(3)
C16 0.022(3) 0.031(4) 0.033(4) 0.002(3) 0.002(3) -0.004(3)
C17 0.019(3) 0.017(3) 0.028(3) -0.005(3) 0.007(3) -0.002(2)
C18 0.013(3) 0.017(3) 0.018(3) -0.003(2) 0.006(2) 0.002(2)
C19 0.015(3) 0.020(3) 0.032(3) 0.004(3) 0.004(2) -0.001(3)
C20 0.036(4) 0.023(4) 0.046(4) 0.000(3) 0.002(3) 0.004(3)
C21 0.020(3) 0.031(4) 0.048(4) 0.014(3) 0.006(3) -0.010(3)
C22 0.016(3) 0.017(3) 0.026(3) 0.004(3) 0.008(2) 0.001(2)
C23 0.027(3) 0.022(3) 0.037(4) 0.005(3) 0.016(3) -0.005(3)
C24 0.040(4) 0.030(4) 0.030(4) 0.005(3) 0.020(3) -0.005(3)
C25 0.029(3) 0.023(3) 0.021(3) 0.000(3) 0.009(3) -0.002(3)
C26 0.017(3) 0.015(3) 0.020(3) 0.002(2) 0.006(2) -0.001(2)
C27 0.015(3) 0.014(3) 0.021(3) 0.005(2) 0.007(2) 0.003(2)
C28 0.021(3) 0.016(3) 0.018(3) 0.000(2) 0.004(2) -0.006(2)
C29 0.028(3) 0.026(4) 0.025(3) 0.000(3) 0.008(3) -0.002(3)
C30 0.041(4) 0.033(4) 0.029(4) -0.007(3) 0.017(3) 0.001(3)
C31 0.057(5) 0.041(4) 0.020(3) -0.006(3) 0.009(3) -0.013(4)
C32 0.035(4) 0.040(4) 0.030(4) 0.003(3) -0.003(3) -0.001(3)
C33 0.029(3) 0.027(4) 0.032(4) -0.001(3) 0.006(3) 0.001(3)
C34 0.018(3) 0.024(3) 0.018(3) -0.002(3) 0.005(2) 0.002(2)
C35 0.024(3) 0.027(4) 0.038(4) 0.001(3) 0.007(3) -0.001(3)
C36 0.041(4) 0.027(4) 0.047(4) -0.002(3) 0.010(3) 0.009(3)
C37 0.038(4) 0.044(5) 0.046(5) -0.002(4) 0.020(4) 0.021(4)
C38 0.035(4) 0.047(5) 0.060(5) 0.004(4) 0.031(4) 0.006(4)
C39 0.033(4) 0.029(4) 0.050(4) 0.008(3) 0.023(3) 0.008(3)
C40 0.029(3) 0.029(4) 0.032(4) 0.002(3) 0.015(3) -0.009(3)
C41 0.026(3) 0.020(3) 0.027(3) -0.004(3) 0.009(3) -0.012(3)
C42 0.022(3) 0.026(4) 0.030(4) 0.002(3) 0.007(3) -0.003(3)
C43 0.037(4) 0.030(4) 0.030(4) 0.002(3) 0.000(3) -0.009(3)
C44 0.050(4) 0.025(4) 0.023(3) 0.003(3) 0.005(3) -0.003(3)
C45 0.046(4) 0.026(4) 0.028(4) 0.002(3) 0.012(3) 0.009(3)
C46 0.025(3) 0.025(4) 0.029(4) 0.002(3) 0.004(3) 0.002(3)
C47 0.094(7) 0.020(4) 0.034(4) 0.008(3) 0.000(5) -0.003(4)

loop_
_atom_type_symbol
_atom_type_description
_atom_type_scat_dispersion_real
_atom_type_scat_dispersion_imag
_atom_type_scat_source
C C 0.0033 0.0016 'International Tables Vol C Tables 4.2.6.8 and 6.1.1.4'
H H 0.0000 0.0000 'International Tables Vol C Tables 4.2.6.8 and 6.1.1.4'
O O 0.0106 0.0060 'International Tables Vol C Tables 4.2.6.8 and 6.1.1.4'
F F 0.0171 0.0103 'International Tables Vol C Tables 4.2.6.8 and 6.1.1.4'
P P 0.1023 0.0942 'International Tables Vol C Tables 4.2.6.8 and 6.1.1.4'
Pd Pd -0.9988 1.0072 'International Tables Vol C Tables 4.2.6.8 and 6.1.1.4'

loop_
_geom_angle_atom_site_label_1
_geom_angle_atom_site_label_2
_geom_angle_atom_site_label_3
_geom_angle
C41 Pd1 C40 80.7(3)
C41 Pd1 P2 86.60(19)
C40 Pd1 P2 155.6(2)
C41 Pd1 P1 169.89(19)
C40 Pd1 P1 92.02(19)
P2 Pd1 P1 102.67(5)
C1 P1 C7 105.6(3)
C1 P1 C13 98.4(3)
C7 P1 C13 103.5(3)
C1 P1 Pd1 112.3(2)
C7 P1 Pd1 111.7(2)
C13 P1 Pd1 123.4(2)
C34 P2 C26 105.4(3)
C34 P2 C28 103.4(3)
C26 P2 C28 99.6(3)
C34 P2 Pd1 101.5(2)
C26 P2 Pd1 128.67(19)
C28 P2 Pd1 115.6(2)
C18 O1 C27 114.3(4)
C2 C1 C6 119.5(7)
C2 C1 P1 117.3(5)
C6 C1 P1 123.1(6)
C1 C2 C3 120.2(8)
C1 C2 H2 119.9
C3 C2 H2 119.9
C4 C3 C2 119.8(9)
C4 C3 H3 120.1
C2 C3 H3 120.1
C5 C4 C3 120.4(8)
C5 C4 H4 119.8
C3 C4 H4 119.8
C4 C5 C6 120.2(8)
C4 C5 H5 119.9
C6 C5 H5 119.9
C5 C6 C1 120.0(8)
C5 C6 H6 120.0
C1 C6 H6 120.0
C12 C7 C8 117.2(7)
C12 C7 P1 123.6(5)
C8 C7 P1 119.0(6)
C9 C8 C7 121.6(8)
C9 C8 H8 119.2
C7 C8 H8 119.2
C10 C9 C8 120.4(8)
C10 C9 H9 119.8
C8 C9 H9 119.8
C9 C10 C11 119.5(8)
C9 C10 H10 120.3
C11 C10 H10 120.3
C10 C11 C12 119.5(9)
C10 C11 H11 120.2
C12 C11 H11 120.2
C7 C12 C11 121.8(8)
C7 C12 H12 119.1
C11 C12 H12 119.1
C18 C13 C14 117.5(5)
C18 C13 P1 119.3(4)
C14 C13 P1 123.2(5)
C15 C14 C13 120.0(6)
C15 C14 H14 120.0
C13 C14 H14 120.0
C14 C15 C16 121.2(6)
C14 C15 H15 119.4
C16 C15 H15 119.4
C15 C16 C17 120.1(6)
C15 C16 H16 120.0
C17 C16 H16 120.0
C18 C17 C16 116.9(6)
C18 C17 C19 118.7(5)
C16 C17 C19 124.3(6)
O1 C18 C13 115.4(5)
O1 C18 C17 120.3(5)
C13 C18 C17 124.3(5)
C22 C19 C17 107.6(5)
C22 C19 C20 109.2(5)
C17 C19 C20 108.0(5)
C22 C19 C21 111.6(5)
C17 C19 C21 111.8(5)
C20 C19 C21 108.6(6)
C19 C20 H20A 109.5
C19 C20 H20B 109.5
H20A C20 H20B 109.5
C19 C20 H20C 109.5
H20A C20 H20C 109.5
H20B C20 H20C 109.5
C19 C21 H21A 109.5
C19 C21 H21B 109.5
H21A C21 H21B 109.5
C19 C21 H21C 109.5
H21A C21 H21C 109.5
H21B C21 H21C 109.5
C23 C22 C27 116.4(6)
C23 C22 C19 125.4(5)
C27 C22 C19 118.1(5)
C24 C23 C22 121.2(6)
C24 C23 H23 119.4
C22 C23 H23 119.4
C25 C24 C23 120.7(6)
C25 C24 H24 119.6
C23 C24 H24 119.6
C24 C25 C26 120.8(6)
C24 C25 H25 119.6
C26 C25 H25 119.6
C27 C26 C25 116.6(5)
C27 C26 P2 117.8(4)
C25 C26 P2 125.4(5)
O1 C27 C22 120.7(5)
O1 C27 C26 114.9(5)
C22 C27 C26 124.3(5)
C33 C28 C29 119.0(6)
C33 C28 P2 122.6(5)
C29 C28 P2 118.3(5)
C30 C29 C28 120.5(6)
C30 C29 H29 119.7
C28 C29 H29 119.7
C31 C30 C29 119.9(7)
C31 C30 H30 120.0
C29 C30 H30 120.0
C30 C31 C32 120.0(7)
C30 C31 H31 120.0
C32 C31 H31 120.0
C31 C32 C33 120.2(7)
C31 C32 H32 119.9
C33 C32 H32 119.9
C28 C33 C32 120.4(7)
C28 C33 H33 119.8
C32 C33 H33 119.8
C35 C34 C39 119.1(6)
C35 C34 P2 123.7(5)
C39 C34 P2 117.2(5)
C34 C35 C36 121.0(7)
C34 C35 H35 119.5
C36 C35 H35 119.5
C35 C36 C37 119.3(7)
C35 C36 H36 120.3
C37 C36 H36 120.3
C38 C37 C36 119.8(7)
C38 C37 H37 120.1
C36 C37 H37 120.1
C37 C38 C39 120.3(7)
C37 C38 H38 119.8
C39 C38 H38 119.8
C34 C39 C38 120.4(7)
C34 C39 H39 119.8
C38 C39 H39 119.8
F2 C40 F3 103.6(6)
F2 C40 F1 104.5(5)
F3 C40 F1 101.3(5)
F2 C40 Pd1 116.4(4)
F3 C40 Pd1 112.1(4)
F1 C40 Pd1 117.0(4)
C42 C41 C46 117.5(6)
C42 C41 Pd1 124.5(5)
C46 C41 Pd1 117.9(5)
C41 C42 C43 121.2(6)
C41 C42 H42 119.4
C43 C42 H42 119.4
C44 C43 C42 120.1(7)
C44 C43 H43 119.9
C42 C43 H43 119.9
C43 C44 C45 119.6(6)
C43 C44 C47 119.7(7)
C45 C44 C47 120.7(7)
C46 C45 C44 119.9(7)
C46 C45 H45 120.0
C44 C45 H45 120.0
C45 C46 C41 121.5(6)
C45 C46 H46 119.2
C41 C46 H46 119.2
F4A C47 F6 126.3(12)
F4A C47 F6A 116.8(12)
F6 C47 F6A 39.9(7)
F4A C47 F4 33.0(8)
F6 C47 F4 113.4(10)
F6A C47 F4 129.9(10)
F4A C47 F5 67.9(10)
F6 C47 F5 102.9(11)
F6A C47 F5 64.9(9)
F4 C47 F5 100.1(9)
F4A C47 F5A 97.7(12)
F6 C47 F5A 54.1(8)
F6A C47 F5A 92.3(9)
F4 C47 F5A 68.2(9)
F5 C47 F5A 139.4(10)
F4A C47 C44 117.8(10)
F6 C47 C44 115.0(9)
F6A C47 C44 116.5(9)
F4 C47 C44 113.5(8)
F5 C47 C44 110.3(9)
F5A C47 C44 109.9(9)

loop_
_geom_bond_atom_site_label_1
_geom_bond_atom_site_label_2
_geom_bond_distance
Pd1 C41 2.030(6)
Pd1 C40 2.066(6)
Pd1 P2 2.4175(16)
Pd1 P1 2.4723(16)
P1 C1 1.829(7)
P1 C7 1.833(6)
P1 C13 1.846(6)
P2 C34 1.813(6)
P2 C26 1.831(6)
P2 C28 1.834(6)
O1 C18 1.377(7)
O1 C27 1.384(7)
F1 C40 1.365(8)
F2 C40 1.342(8)
F3 C40 1.364(8)
F4 C47 1.322(13)
F5 C47 1.397(15)
F6 C47 1.285(15)
F4A C47 1.226(16)
F5A C47 1.460(17)
F6A C47 1.291(15)
C1 C2 1.380(10)
C1 C6 1.389(10)
C2 C3 1.391(11)
C2 H2 0.9500
C3 C4 1.379(14)
C3 H3 0.9500
C4 C5 1.368(14)
C4 H4 0.9500
C5 C6 1.389(12)
C5 H5 0.9500
C6 H6 0.9500
C7 C12 1.360(11)
C7 C8 1.380(9)
C8 C9 1.373(11)
C8 H8 0.9500
C9 C10 1.351(13)
C9 H9 0.9500
C10 C11 1.373(13)
C10 H10 0.9500
C11 C12 1.387(12)
C11 H11 0.9500
C12 H12 0.9500
C13 C18 1.378(8)
C13 C14 1.391(9)
C14 C15 1.382(9)
C14 H14 0.9500
C15 C16 1.384(10)
C15 H15 0.9500
C16 C17 1.399(9)
C16 H16 0.9500
C17 C18 1.383(8)
C17 C19 1.524(9)
C19 C22 1.518(9)
C19 C20 1.534(9)
C19 C21 1.541(8)
C20 H20A 0.9800
C20 H20B 0.9800
C20 H20C 0.9800
C21 H21A 0.9800
C21 H21B 0.9800
C21 H21C 0.9800
C22 C23 1.388(9)
C22 C27 1.388(8)
C23 C24 1.384(10)
C23 H23 0.9500
C24 C25 1.372(9)
C24 H24 0.9500
C25 C26 1.397(8)
C25 H25 0.9500
C26 C27 1.393(8)
C28 C33 1.374(9)
C28 C29 1.393(9)
C29 C30 1.381(9)
C29 H29 0.9500
C30 C31 1.371(11)
C30 H30 0.9500
C31 C32 1.381(11)
C31 H31 0.9500
C32 C33 1.385(10)
C32 H32 0.9500
C33 H33 0.9500
C34 C35 1.377(9)
C34 C39 1.385(9)
C35 C36 1.385(10)
C35 H35 0.9500
C36 C37 1.399(11)
C36 H36 0.9500
C37 C38 1.367(12)
C37 H37 0.9500
C38 C39 1.388(10)
C38 H38 0.9500
C39 H39 0.9500
C41 C42 1.390(9)
C41 C46 1.399(9)
C42 C43 1.393(10)
C42 H42 0.9500
C43 C44 1.383(11)
C43 H43 0.9500
C44 C45 1.387(10)
C44 C47 1.472(11)
C45 C46 1.383(10)
C45 H45 0.9500
C46 H46 0.9500
